data_7103432
loop_
_publ_author_name
'Ma, Guang-Ning'
'Wang, Fei-Jun'
'Gao, Jun'
'Shi, Min'

_publ_section_title
;
 Phosphine-catalyzed annulation of ethyl (arylimino)acetates: synthesis
 of highly functionalized oxoimidazolidines.
;
_journal_issue 40
_journal_name_full 'Chemical communications (Cambridge, England)'
_journal_page_first 4998
_journal_page_last 5000
_journal_paper_doi 10.1039/b811167g
_journal_year 2008
_chemical_formula_sum 'C24.25 H20.5 Br3 Cl0.5 N3 O3'
_chemical_formula_weight 659.39
_chemical_name_systematic
;
?
;
_space_group_IT_number 2
_symmetry_cell_setting triclinic
_symmetry_space_group_name_Hall '-P 1'
_symmetry_space_group_name_H-M 'P -1'
_atom_sites_solution_hydrogens geom
_atom_sites_solution_primary direct
_atom_sites_solution_secondary difmap
_audit_creation_method SHELXL-97
_cell_angle_alpha 90.901(3)
_cell_angle_beta 98.503(2)
_cell_angle_gamma 90.942(2)
_cell_formula_units_Z 8
_cell_length_a 13.9165(14)
_cell_length_b 19.129(2)
_cell_length_c 19.595(2)
_cell_measurement_reflns_used 1949
_cell_measurement_temperature 293(2)
_cell_measurement_theta_max 32.637
_cell_measurement_theta_min 4.377
_cell_volume 5157.5(9)
_computing_cell_refinement 'Bruker SMART'
_computing_data_collection 'Bruker SMART'
_computing_data_reduction 'Bruker SHELXTL'
_computing_molecular_graphics 'Bruker SHELXTL'
_computing_publication_material 'Bruker SHELXTL'
_computing_structure_refinement 'SHELXL-97 (Sheldrick, 1997)'
_computing_structure_solution 'SHELXS-97 (Sheldrick, 1990)'
_diffrn_ambient_temperature 293(2)
_diffrn_measured_fraction_theta_full 0.986
_diffrn_measured_fraction_theta_max 0.986
_diffrn_measurement_device_type 'CCD area detector'
_diffrn_measurement_method 'phi and omega scans'
_diffrn_radiation_monochromator graphite
_diffrn_radiation_source 'fine-focus sealed tube'
_diffrn_radiation_type MoK\a
_diffrn_radiation_wavelength 0.71073
_diffrn_reflns_av_R_equivalents 0.0779
_diffrn_reflns_av_sigmaI/netI 0.3395
_diffrn_reflns_limit_h_max 16
_diffrn_reflns_limit_h_min -16
_diffrn_reflns_limit_k_max 23
_diffrn_reflns_limit_k_min -22
_diffrn_reflns_limit_l_max 23
_diffrn_reflns_limit_l_min -20
_diffrn_reflns_number 27508
_diffrn_reflns_theta_full 25.50
_diffrn_reflns_theta_max 25.50
_diffrn_reflns_theta_min 1.68
_exptl_absorpt_coefficient_mu 4.776
_exptl_absorpt_correction_T_max 1.00000
_exptl_absorpt_correction_T_min 0.78936
_exptl_absorpt_correction_type empirical
_exptl_crystal_colour colorless
_exptl_crystal_density_diffrn 1.698
_exptl_crystal_density_method 'not measured'
_exptl_crystal_description prismatic
_exptl_crystal_F_000 2596
_exptl_crystal_size_max 0.291
_exptl_crystal_size_mid 0.126
_exptl_crystal_size_min 0.044
_refine_diff_density_max 0.825
_refine_diff_density_min -0.564
_refine_diff_density_rms 0.107
_refine_ls_extinction_method none
_refine_ls_goodness_of_fit_ref 0.862
_refine_ls_hydrogen_treatment constr
_refine_ls_matrix_type full
_refine_ls_number_parameters 1205
_refine_ls_number_reflns 18902
_refine_ls_number_restraints 4
_refine_ls_restrained_S_all 0.862
_refine_ls_R_factor_all 0.2301
_refine_ls_R_factor_gt 0.0521
_refine_ls_shift/su_max 0.002
_refine_ls_shift/su_mean 0.000
_refine_ls_structure_factor_coef Fsqd
_refine_ls_weighting_details 'calc w=1/[\s^2^(Fo^2^)+(0.0495P)^2^+0.0000P] where P=(Fo^2^+2Fc^2^)/3'
_refine_ls_weighting_scheme calc
_refine_ls_wR_factor_gt 0.1005
_refine_ls_wR_factor_ref 0.1505
_reflns_number_gt 5177
_reflns_number_total 17002
_reflns_threshold_expression >2sigma(I)
_cod_data_source_file b811167g.txt
_cod_data_source_block cd26131
_cod_depositor_comments
;
The following automatic conversions were performed:
'_symmetry_cell_setting' value 'Triclinic' changed to 'triclinic'
according to '/home/saulius/struct/CIF-dictionaries/cif_core.dic'
dictionary named 'cif_core.dic' version 2.4.1 from 2010-06-29.

Automatic conversion script
Id: cif_fix_enum 1527 2010-12-29 10:47:43Z saulius 
;
_cod_original_sg_symbol_H-M P-1
_cod_original_formula_sum 'C24.25 H20.50 Br3 Cl0.50 N3 O3'
_cod_database_code 7103432

loop_
_symmetry_equiv_pos_as_xyz
'x, y, z'
'-x, -y, -z'

loop_
_atom_site_label
_atom_site_type_symbol
_atom_site_fract_x
_atom_site_fract_y
_atom_site_fract_z
_atom_site_U_iso_or_equiv
_atom_site_adp_type
_atom_site_occupancy
_atom_site_symmetry_multiplicity
_atom_site_calc_flag
_atom_site_refinement_flags
_atom_site_disorder_assembly
_atom_site_disorder_group
Br1 Br 1.37547(10) 0.55926(8) 0.12361(8) 0.1114(5) Uani 1 1 d . . .
Br2 Br 1.29062(10) 1.03828(7) 0.08644(8) 0.1084(6) Uani 1 1 d . . .
Br3 Br 0.36667(9) 0.77226(8) 0.03276(9) 0.1148(6) Uani 1 1 d . . .
Br4 Br -0.46869(12) 0.53670(12) 0.30127(10) 0.1293(9) Uani 1 1 d . . .
Br5 Br -0.33229(10) 1.02331(8) 0.43586(9) 0.1265(6) Uani 1 1 d . . .
Br6 Br 0.55536(11) 0.72893(11) 0.43721(10) 0.1477(7) Uani 1 1 d . . .
Br7 Br -0.41649(10) 0.03601(8) 0.11109(9) 0.1255(6) Uani 1 1 d . . .
Br8 Br -0.36550(9) 0.52965(7) 0.06274(8) 0.1001(5) Uani 1 1 d . . .
Br9 Br 0.56715(10) 0.29622(10) 0.15596(10) 0.1420(7) Uani 1 1 d . . .
Br10 Br 1.42272(11) 0.05835(10) 0.32879(13) 0.1358(9) Uani 1 1 d . . .
Br11 Br 1.36345(10) 0.50952(8) 0.46870(8) 0.1037(5) Uani 1 1 d . . .
Br12 Br 0.42065(10) 0.28218(12) 0.33617(10) 0.1355(8) Uani 1 1 d . . .
O1 O 0.8478(5) 0.6709(4) 0.0687(4) 0.083(3) Uani 1 1 d . . .
O2 O 0.8318(7) 0.8347(5) 0.2215(5) 0.107(3) Uani 1 1 d . . .
O3 O 0.8390(6) 0.9428(5) 0.1828(4) 0.082(3) Uani 1 1 d . . .
O4 O 0.0695(6) 0.6382(5) 0.4295(5) 0.094(3) Uani 1 1 d . . .
O5 O 0.0616(6) 0.8208(4) 0.2935(4) 0.094(3) Uani 1 1 d . . .
O6 O 0.1384(6) 0.9095(5) 0.3526(4) 0.093(3) Uani 1 1 d . . .
O7 O 0.0893(6) 0.1794(5) 0.0660(4) 0.085(3) Uani 1 1 d . . .
O8 O 0.0973(6) 0.3439(5) 0.2249(5) 0.091(3) Uani 1 1 d . . .
O9 O 0.1422(6) 0.4433(5) 0.1862(4) 0.097(3) Uani 1 1 d . . .
O10 O 0.8889(6) 0.1543(4) 0.4145(4) 0.089(3) Uani 1 1 d . . .
O11 O 0.8965(6) 0.3309(5) 0.2738(4) 0.095(3) Uani 1 1 d . . .
O12 O 0.8661(6) 0.4301(5) 0.3273(4) 0.088(3) Uani 1 1 d . . .
N1 N 1.0255(6) 0.7287(5) 0.1635(4) 0.061(3) Uani 1 1 d . . .
H1 H 1.0100 0.7378 0.2036 0.074 Uiso 1 1 calc R . .
N2 N 0.9605(7) 0.8336(5) 0.1117(4) 0.065(3) Uani 1 1 d . . .
N3 N 0.8086(6) 0.7845(5) 0.0853(4) 0.053(2) Uani 1 1 d . . .
N4 N -0.0996(7) 0.7123(5) 0.3400(5) 0.071(3) Uani 1 1 d . . .
H4 H -0.0779 0.7277 0.3041 0.085 Uiso 1 1 calc R . .
N5 N -0.0270(7) 0.8061(5) 0.4171(4) 0.062(3) Uani 1 1 d . . .
N6 N 0.1189(8) 0.7535(5) 0.4242(4) 0.066(3) Uani 1 1 d . . .
N7 N -0.0694(6) 0.2331(4) 0.1456(5) 0.060(3) Uani 1 1 d . . .
H7 H -0.0440 0.2478 0.1861 0.072 Uiso 1 1 calc R . .
N8 N -0.0239(7) 0.3368(5) 0.0888(4) 0.064(3) Uani 1 1 d . . .
N9 N 0.1300(7) 0.2942(4) 0.0906(4) 0.055(3) Uani 1 1 d . . .
N10 N 1.0530(6) 0.2140(5) 0.3402(5) 0.065(3) Uani 1 1 d . . .
H10 H 1.0204 0.2255 0.3014 0.078 Uiso 1 1 calc R . .
N11 N 1.0151(7) 0.3115(5) 0.4098(4) 0.065(3) Uani 1 1 d . . .
N12 N 0.8589(6) 0.2692(5) 0.4013(4) 0.060(3) Uani 1 1 d . . .
Cl1 Cl 0.5566(5) 0.9035(4) 0.2599(4) 0.277(3) Uani 1 1 d D . .
Cl2 Cl 0.4643(5) 0.7780(4) 0.2363(4) 0.263(3) Uani 1 1 d D . .
C1 C 0.8691(8) 0.7317(7) 0.0832(5) 0.055(3) Uani 1 1 d . . .
C2 C 0.9709(8) 0.7595(6) 0.1028(6) 0.057(3) Uani 1 1 d . . .
H2 H 1.0063 0.7515 0.0638 0.069 Uiso 1 1 calc R . .
C3 C 0.8605(8) 0.8498(6) 0.1062(6) 0.054(3) Uani 1 1 d . . .
H3 H 0.8442 0.8849 0.0707 0.065 Uiso 1 1 calc R . .
C4 C 1.0998(8) 0.6864(5) 0.1578(6) 0.049(3) Uani 1 1 d . . .
C5 C 1.0992(9) 0.6371(7) 0.1049(6) 0.072(4) Uani 1 1 d . . .
H5 H 1.0419 0.6293 0.0746 0.086 Uiso 1 1 calc R . .
C6 C 1.1805(11) 0.5988(6) 0.0951(6) 0.073(4) Uani 1 1 d . . .
H6 H 1.1770 0.5671 0.0582 0.088 Uiso 1 1 calc R . .
C7 C 1.2641(9) 0.6075(7) 0.1390(7) 0.069(4) Uani 1 1 d . . .
C8 C 1.2695(8) 0.6513(7) 0.1951(7) 0.083(4) Uani 1 1 d . . .
H8 H 1.3259 0.6552 0.2272 0.100 Uiso 1 1 calc R . .
C9 C 1.1885(10) 0.6896(6) 0.2028(6) 0.075(4) Uani 1 1 d . . .
H9 H 1.1929 0.7200 0.2407 0.090 Uiso 1 1 calc R . .
C10 C 1.0373(8) 0.8805(6) 0.1032(5) 0.052(3) Uani 1 1 d . . .
C11 C 1.1271(8) 0.8584(6) 0.1032(5) 0.055(3) Uani 1 1 d . . .
H11 H 1.1393 0.8108 0.1066 0.066 Uiso 1 1 calc R . .
C12 C 1.2036(8) 0.9051(7) 0.0980(6) 0.070(4) Uani 1 1 d . . .
H12 H 1.2666 0.8897 0.0978 0.084 Uiso 1 1 calc R . .
C13 C 1.1812(9) 0.9770(7) 0.0929(6) 0.067(3) Uani 1 1 d . . .
C14 C 1.0906(10) 0.9995(6) 0.0906(6) 0.072(4) Uani 1 1 d . . .
H14 H 1.0776 1.0468 0.0846 0.086 Uiso 1 1 calc R . .
C15 C 1.0156(7) 0.9520(6) 0.0970(5) 0.063(3) Uani 1 1 d . . .
H15 H 0.9525 0.9672 0.0972 0.076 Uiso 1 1 calc R . .
C16 C 0.7036(8) 0.7837(6) 0.0728(5) 0.055(3) Uani 1 1 d . . .
C17 C 0.6506(10) 0.7206(6) 0.0728(6) 0.083(4) Uani 1 1 d . . .
H17 H 0.6848 0.6796 0.0816 0.100 Uiso 1 1 calc R . .
C18 C 0.5545(10) 0.7165(8) 0.0610(8) 0.108(5) Uani 1 1 d . . .
H18 H 0.5218 0.6738 0.0615 0.130 Uiso 1 1 calc R . .
C19 C 0.5050(9) 0.7770(8) 0.0480(6) 0.077(4) Uani 1 1 d . . .
C20 C 0.5497(9) 0.8405(7) 0.0462(6) 0.090(4) Uani 1 1 d . . .
H20 H 0.5143 0.8809 0.0367 0.107 Uiso 1 1 calc R . .
C21 C 0.6485(9) 0.8422(6) 0.0592(6) 0.071(4) Uani 1 1 d . . .
H21 H 0.6805 0.8853 0.0588 0.085 Uiso 1 1 calc R . .
C22 C 0.8372(8) 0.8774(8) 0.1758(7) 0.075(4) Uani 1 1 d . . .
C23 C 0.8314(10) 0.9753(7) 0.2492(6) 0.106(5) Uani 1 1 d . . .
H23A H 0.7676 0.9954 0.2480 0.127 Uiso 1 1 calc R . .
H23B H 0.8392 0.9403 0.2847 0.127 Uiso 1 1 calc R . .
C24 C 0.9054(11) 1.0294(7) 0.2652(7) 0.112(6) Uani 1 1 d . . .
H24A H 0.9684 1.0095 0.2658 0.138 Uiso 1 1 calc R . .
H24B H 0.9009 1.0498 0.3097 0.138 Uiso 1 1 calc R . .
H24C H 0.8961 1.0648 0.2309 0.138 Uiso 1 1 calc R . .
C25 C 0.0567(10) 0.6996(8) 0.4235(6) 0.078(4) Uani 1 1 d . . .
C26 C -0.0476(9) 0.7309(6) 0.4068(6) 0.068(3) Uani 1 1 d . . .
H26 H -0.0862 0.7154 0.4419 0.082 Uiso 1 1 calc R . .
C27 C 0.0737(8) 0.8202(6) 0.4157(6) 0.065(3) Uani 1 1 d . . .
H27 H 0.1003 0.8525 0.4533 0.078 Uiso 1 1 calc R . .
C28 C -0.1818(8) 0.6713(6) 0.3306(7) 0.059(3) Uani 1 1 d . . .
C29 C -0.2022(9) 0.6233(7) 0.3778(6) 0.080(4) Uani 1 1 d . . .
H29 H -0.1580 0.6183 0.4179 0.096 Uiso 1 1 calc R . .
C30 C -0.2839(10) 0.5828(6) 0.3686(6) 0.077(4) Uani 1 1 d . . .
H30 H -0.2941 0.5506 0.4020 0.092 Uiso 1 1 calc R . .
C31 C -0.3511(9) 0.5885(9) 0.3114(8) 0.101(5) Uani 1 1 d . . .
C32 C -0.3329(10) 0.6332(8) 0.2620(8) 0.103(5) Uani 1 1 d . . .
H32 H -0.3755 0.6346 0.2208 0.124 Uiso 1 1 calc R . .
C33 C -0.2515(10) 0.6773(7) 0.2718(7) 0.101(5) Uani 1 1 d . . .
H33 H -0.2433 0.7109 0.2393 0.121 Uiso 1 1 calc R . .
C34 C -0.0968(8) 0.8561(6) 0.4209(5) 0.051(3) Uani 1 1 d . . .
C35 C -0.1950(9) 0.8371(7) 0.4173(5) 0.070(4) Uani 1 1 d . . .
H35 H -0.2146 0.7904 0.4110 0.083 Uiso 1 1 calc R . .
C36 C -0.2648(9) 0.8898(9) 0.4234(6) 0.081(4) Uani 1 1 d . . .
H36 H -0.3298 0.8770 0.4220 0.098 Uiso 1 1 calc R . .
C37 C -0.2387(9) 0.9560(7) 0.4310(6) 0.066(3) Uani 1 1 d . . .
C38 C -0.1415(11) 0.9772(7) 0.4351(6) 0.080(4) Uani 1 1 d . . .
H38 H -0.1240 1.0243 0.4410 0.096 Uiso 1 1 calc R . .
C39 C -0.0703(9) 0.9272(7) 0.4303(5) 0.075(4) Uani 1 1 d . . .
H39 H -0.0055 0.9410 0.4334 0.089 Uiso 1 1 calc R . .
C40 C 0.2240(11) 0.7479(8) 0.4276(6) 0.072(4) Uani 1 1 d . . .
C41 C 0.2609(12) 0.6922(8) 0.3945(6) 0.085(4) Uani 1 1 d . . .
H41 H 0.2215 0.6578 0.3699 0.102 Uiso 1 1 calc R . .
C42 C 0.3615(12) 0.6917(8) 0.4011(7) 0.089(4) Uani 1 1 d . . .
H42 H 0.3889 0.6545 0.3804 0.106 Uiso 1 1 calc R . .
C43 C 0.4215(10) 0.7388(11) 0.4338(8) 0.104(6) Uani 1 1 d . . .
C44 C 0.3835(12) 0.7988(9) 0.4651(7) 0.103(5) Uani 1 1 d . . .
H44 H 0.4236 0.8344 0.4869 0.123 Uiso 1 1 calc R . .
C45 C 0.2876(10) 0.8000(7) 0.4609(6) 0.084(4) Uani 1 1 d . . .
H45 H 0.2606 0.8377 0.4813 0.100 Uiso 1 1 calc R . .
C46 C 0.0898(8) 0.8504(7) 0.3439(7) 0.072(4) Uani 1 1 d . . .
C47 C 0.1686(12) 0.9395(9) 0.2869(9) 0.125(7) Uani 1 1 d . . .
H47A H 0.1208 0.9276 0.2471 0.134 Uiso 1 1 calc R . .
H47B H 0.1760 0.9900 0.2907 0.134 Uiso 1 1 calc R . .
C48 C 0.2652(13) 0.9059(11) 0.2811(8) 0.127(10) Uani 1 1 d . . .
H48A H 0.3075 0.9111 0.3243 0.138 Uiso 1 1 calc R . .
H48B H 0.2944 0.9281 0.2455 0.138 Uiso 1 1 calc R . .
H48C H 0.2546 0.8570 0.2699 0.138 Uiso 1 1 calc R . .
C49 C 0.0698(9) 0.2388(8) 0.0799(6) 0.064(4) Uani 1 1 d . . .
C50 C -0.0311(8) 0.2602(5) 0.0853(5) 0.054(3) Uani 1 1 d . . .
H50 H -0.0743 0.2455 0.0433 0.065 Uiso 1 1 calc R . .
C51 C 0.0788(7) 0.3567(6) 0.1030(6) 0.061(3) Uani 1 1 d . . .
H51 H 0.0936 0.3936 0.0718 0.073 Uiso 1 1 calc R . .
C52 C -0.1455(8) 0.1843(6) 0.1393(6) 0.062(3) Uani 1 1 d . . .
C53 C -0.1568(7) 0.1339(6) 0.0889(6) 0.059(3) Uani 1 1 d . . .
H53 H -0.1112 0.1297 0.0589 0.071 Uiso 1 1 calc R . .
C54 C -0.2370(10) 0.0885(6) 0.0824(7) 0.083(4) Uani 1 1 d . . .
H54 H -0.2420 0.0529 0.0492 0.100 Uiso 1 1 calc R . .
C55 C -0.3089(9) 0.0943(7) 0.1230(8) 0.077(4) Uani 1 1 d . . .
C56 C -0.2944(8) 0.1435(7) 0.1758(7) 0.077(4) Uani 1 1 d . . .
H56 H -0.3385 0.1457 0.2071 0.093 Uiso 1 1 calc R . .
C57 C -0.2148(9) 0.1904(6) 0.1834(6) 0.064(3) Uani 1 1 d . . .
H57 H -0.2085 0.2251 0.2175 0.076 Uiso 1 1 calc R . .
C58 C -0.1017(9) 0.3824(6) 0.0836(5) 0.056(3) Uani 1 1 d . . .
C59 C -0.1948(9) 0.3558(6) 0.0745(5) 0.063(3) Uani 1 1 d . . .
H59 H -0.2060 0.3077 0.0729 0.075 Uiso 1 1 calc R . .
C60 C -0.2707(8) 0.4004(7) 0.0677(5) 0.067(3) Uani 1 1 d . . .
H60 H -0.3332 0.3812 0.0622 0.081 Uiso 1 1 calc R . .
C61 C -0.2610(8) 0.4693(7) 0.0684(6) 0.066(3) Uani 1 1 d . . .
C62 C -0.1649(10) 0.4963(6) 0.0784(5) 0.074(4) Uani 1 1 d . . .
H62 H -0.1550 0.5445 0.0805 0.089 Uiso 1 1 calc R . .
C63 C -0.0862(8) 0.4543(6) 0.0852(5) 0.059(3) Uani 1 1 d . . .
H63 H -0.0235 0.4733 0.0907 0.071 Uiso 1 1 calc R . .
C64 C 0.2322(9) 0.2923(7) 0.1005(6) 0.060(3) Uani 1 1 d . . .
C65 C 0.2799(11) 0.2332(8) 0.1167(6) 0.083(4) Uani 1 1 d . . .
H65 H 0.2452 0.1917 0.1196 0.099 Uiso 1 1 calc R . .
C66 C 0.3781(13) 0.2337(7) 0.1289(7) 0.097(5) Uani 1 1 d . . .
H66 H 0.4106 0.1919 0.1364 0.117 Uiso 1 1 calc R . .
C67 C 0.4293(8) 0.2944(10) 0.1302(6) 0.084(4) Uani 1 1 d . . .
C68 C 0.3820(11) 0.3563(8) 0.1132(7) 0.102(5) Uani 1 1 d . . .
H68 H 0.4168 0.3981 0.1119 0.123 Uiso 1 1 calc R . .
C69 C 0.2821(10) 0.3545(7) 0.0982(7) 0.097(5) Uani 1 1 d . . .
H69 H 0.2485 0.3953 0.0866 0.117 Uiso 1 1 calc R . .
C70 C 0.1085(8) 0.3807(8) 0.1791(7) 0.067(4) Uani 1 1 d . . .
C71 C 0.1714(10) 0.4763(9) 0.2557(7) 0.121(7) Uani 1 1 d D . .
H71A H 0.1332 0.4579 0.2892 0.131 Uiso 1 1 calc R . .
H71B H 0.1657 0.5268 0.2542 0.131 Uiso 1 1 calc R . .
C72 C 0.2752(13) 0.4552(11) 0.2711(10) 0.131(10) Uiso 1 1 d D . .
H72A H 0.2792 0.4055 0.2647 0.141 Uiso 1 1 calc R . .
H72B H 0.3006 0.4679 0.3179 0.141 Uiso 1 1 calc R . .
H72C H 0.3124 0.4785 0.2404 0.141 Uiso 1 1 calc R . .
C73 C 0.9165(8) 0.2132(7) 0.4074(6) 0.061(3) Uani 1 1 d . . .
C74 C 1.0197(8) 0.2385(6) 0.4021(6) 0.066(3) Uani 1 1 d . . .
H74 H 1.0633 0.2208 0.4417 0.079 Uiso 1 1 calc R . .
C75 C 0.9178(8) 0.3340(6) 0.3971(6) 0.062(3) Uani 1 1 d . . .
H75 H 0.9056 0.3681 0.4325 0.075 Uiso 1 1 calc R . .
C76 C 1.1321(8) 0.1741(6) 0.3384(7) 0.056(3) Uani 1 1 d . . .
C77 C 1.1744(10) 0.1322(7) 0.3914(6) 0.093(4) Uani 1 1 d . . .
H77 H 1.1455 0.1283 0.4310 0.112 Uiso 1 1 calc R . .
C78 C 1.2574(12) 0.0967(7) 0.3865(8) 0.103(5) Uani 1 1 d . . .
H78 H 1.2829 0.0678 0.4222 0.123 Uiso 1 1 calc R . .
C79 C 1.3044(8) 0.1029(7) 0.3289(10) 0.089(5) Uani 1 1 d . . .
C80 C 1.2588(12) 0.1393(9) 0.2770(7) 0.107(5) Uani 1 1 d . . .
H80 H 1.2846 0.1408 0.2358 0.129 Uiso 1 1 calc R . .
C81 C 1.1753(10) 0.1748(7) 0.2818(7) 0.081(4) Uani 1 1 d . . .
H81 H 1.1475 0.2005 0.2442 0.097 Uiso 1 1 calc R . .
C82 C 1.0952(8) 0.3601(6) 0.4230(5) 0.056(3) Uani 1 1 d . . .
C83 C 1.1888(8) 0.3340(6) 0.4278(5) 0.057(3) Uani 1 1 d . . .
H83 H 1.1992 0.2866 0.4211 0.068 Uiso 1 1 calc R . .
C84 C 1.2655(8) 0.3810(7) 0.4427(5) 0.070(4) Uani 1 1 d . . .
H84 H 1.3282 0.3639 0.4467 0.084 Uiso 1 1 calc R . .
C85 C 1.2548(9) 0.4515(7) 0.4521(5) 0.067(3) Uani 1 1 d . . .
C86 C 1.1600(10) 0.4753(6) 0.4438(6) 0.075(4) Uani 1 1 d . . .
H86 H 1.1501 0.5231 0.4472 0.090 Uiso 1 1 calc R . .
C87 C 1.0793(8) 0.4306(6) 0.4308(5) 0.061(3) Uani 1 1 d . . .
H87 H 1.0167 0.4477 0.4274 0.073 Uiso 1 1 calc R . .
C88 C 0.7559(8) 0.2753(7) 0.3882(5) 0.056(3) Uani 1 1 d . . .
C89 C 0.7028(10) 0.2162(7) 0.3572(6) 0.080(4) Uani 1 1 d . . .
H89 H 0.7357 0.1766 0.3462 0.096 Uiso 1 1 calc R . .
C90 C 0.6043(12) 0.2169(9) 0.3434(7) 0.109(6) Uani 1 1 d . . .
H90 H 0.5688 0.1779 0.3245 0.131 Uiso 1 1 calc R . .
C91 C 0.5588(9) 0.2772(10) 0.3584(6) 0.091(5) Uani 1 1 d . . .
C92 C 0.6101(11) 0.3335(7) 0.3916(7) 0.091(4) Uani 1 1 d . . .
H92 H 0.5778 0.3728 0.4039 0.110 Uiso 1 1 calc R . .
C93 C 0.7066(8) 0.3306(7) 0.4058(6) 0.081(4) Uani 1 1 d . . .
H93 H 0.7409 0.3683 0.4287 0.097 Uiso 1 1 calc R . .
C94 C 0.8881(9) 0.3652(7) 0.3213(8) 0.074(4) Uani 1 1 d . . .
C95 C 0.8303(10) 0.4669(8) 0.2618(8) 0.119(6) Uiso 1 1 d D . .
H95A H 0.7707 0.4916 0.2648 0.137 Uiso 1 1 calc R . .
H95B H 0.8203 0.4349 0.2224 0.137 Uiso 1 1 calc R . .
C96 C 0.9190(14) 0.5194(13) 0.2585(12) 0.125(13) Uiso 1 1 d D . .
H96A H 0.9396 0.5401 0.3033 0.138 Uiso 1 1 calc R . .
H96B H 0.8992 0.5555 0.2261 0.138 Uiso 1 1 calc R . .
H96C H 0.9720 0.4944 0.2439 0.138 Uiso 1 1 calc R . .
C97 C 0.5824(11) 0.8159(8) 0.2505(9) 0.153(9) Uani 1 1 d D . .
H97A H 0.6205 0.7982 0.2919 0.232 Uiso 1 1 calc R . .
H97B H 0.6165 0.8078 0.2115 0.232 Uiso 1 1 calc R . .

loop_
_atom_site_aniso_label
_atom_site_aniso_U_11
_atom_site_aniso_U_22
_atom_site_aniso_U_33
_atom_site_aniso_U_23
_atom_site_aniso_U_13
_atom_site_aniso_U_12
Br1 0.1100(11) 0.1153(13) 0.1112(13) 0.0196(10) 0.0183(9) 0.0391(9)
Br2 0.1120(11) 0.0844(11) 0.1376(14) -0.0135(10) 0.0536(10) -0.0389(9)
Br3 0.0768(10) 0.1103(13) 0.1496(15) -0.0293(11) -0.0057(9) 0.0060(8)
Br4 0.1154(13) 0.232(2) 0.1480(18) 0.0315(15) -0.0158(12) -0.0742(14)
Br5 0.1122(12) 0.0929(12) 0.1698(17) -0.0048(11) 0.0026(11) 0.0337(9)
Br6 0.0963(12) 0.183(2) 0.1676(18) 0.0518(14) 0.0250(11) 0.0293(11)
Br7 0.1123(12) 0.1142(13) 0.1454(16) 0.0103(11) 0.0089(10) -0.0488(10)
Br8 0.0874(10) 0.0786(10) 0.1356(14) 0.0076(9) 0.0179(9) 0.0191(8)
Br9 0.0757(10) 0.1801(18) 0.1783(18) 0.0806(14) 0.0355(10) 0.0154(10)
Br10 0.1024(13) 0.1282(17) 0.303(3) 0.0115(17) 0.0465(14) 0.0328(11)
Br11 0.1023(10) 0.1042(12) 0.1014(12) 0.0106(9) 0.0081(9) -0.0368(9)
Br12 0.0812(11) 0.222(2) 0.1627(18) -0.0593(16) 0.0243(10) -0.0092(12)
O1 0.100(6) 0.042(5) 0.107(7) -0.005(5) 0.015(5) -0.011(5)
O2 0.187(9) 0.068(7) 0.068(7) 0.003(5) 0.029(6) -0.005(6)
O3 0.150(7) 0.047(6) 0.057(7) 0.003(5) 0.039(5) -0.008(5)
O4 0.123(7) 0.048(6) 0.117(8) 0.004(6) 0.033(5) -0.021(5)
O5 0.123(7) 0.089(7) 0.064(7) -0.012(5) 0.000(5) -0.050(6)
O6 0.125(7) 0.094(7) 0.057(6) 0.001(5) 0.010(5) -0.043(6)
O7 0.107(7) 0.073(7) 0.077(7) 0.009(5) 0.019(5) -0.010(6)
O8 0.116(7) 0.081(7) 0.077(7) 0.015(5) 0.019(6) -0.016(5)
O9 0.133(7) 0.085(7) 0.068(7) 0.000(6) 0.006(5) -0.052(6)
O10 0.105(7) 0.056(6) 0.107(8) 0.009(5) 0.020(5) -0.015(5)
O11 0.141(8) 0.085(8) 0.064(7) -0.014(6) 0.031(6) 0.004(6)
O12 0.127(7) 0.088(7) 0.047(6) 0.008(5) 0.005(5) 0.003(6)
N1 0.073(6) 0.074(7) 0.045(7) 0.013(5) 0.033(5) 0.020(6)
N2 0.065(7) 0.065(8) 0.067(7) 0.007(6) 0.019(5) -0.019(6)
N3 0.059(7) 0.041(6) 0.064(7) 0.014(5) 0.021(5) 0.016(5)
N4 0.095(7) 0.068(7) 0.049(7) 0.007(6) 0.006(6) -0.027(6)
N5 0.063(7) 0.045(7) 0.077(8) -0.009(5) 0.010(5) 0.010(5)
N6 0.082(8) 0.042(7) 0.072(8) 0.001(5) 0.013(6) -0.001(6)
N7 0.070(6) 0.053(6) 0.054(7) 0.013(5) -0.005(5) -0.004(5)
N8 0.056(7) 0.069(8) 0.064(7) 0.011(6) 0.000(5) -0.014(6)
N9 0.056(7) 0.029(6) 0.081(8) -0.005(5) 0.012(5) 0.002(5)
N10 0.069(6) 0.073(7) 0.053(7) 0.002(6) 0.002(5) 0.031(5)
N11 0.058(7) 0.058(7) 0.074(8) -0.005(6) -0.004(5) 0.011(6)
N12 0.046(6) 0.045(6) 0.092(8) 0.000(5) 0.018(5) 0.014(5)
Cl1 0.278(8) 0.238(9) 0.311(10) 0.048(7) 0.025(6) 0.012(7)
Cl2 0.224(6) 0.278(9) 0.287(9) 0.025(6) 0.041(6) -0.063(6)
C1 0.056(8) 0.075(10) 0.035(8) 0.010(7) 0.010(6) 0.010(8)
C2 0.080(9) 0.048(8) 0.044(8) 0.006(6) 0.010(7) -0.012(6)
C3 0.073(9) 0.057(8) 0.034(8) 0.003(6) 0.014(6) -0.007(7)
C4 0.056(8) 0.035(7) 0.055(9) 0.007(6) 0.006(7) 0.020(6)
C5 0.087(10) 0.074(10) 0.054(10) 0.003(8) 0.007(7) -0.012(8)
C6 0.126(12) 0.057(9) 0.036(9) 0.002(7) 0.010(9) -0.007(9)
C7 0.081(10) 0.071(9) 0.055(9) -0.009(8) 0.010(8) 0.013(7)
C8 0.079(10) 0.074(10) 0.085(12) 0.041(9) -0.029(8) 0.023(8)
C9 0.092(10) 0.060(9) 0.070(10) -0.002(7) 0.000(8) 0.007(8)
C10 0.041(7) 0.056(8) 0.057(8) -0.004(6) 0.003(6) 0.031(6)
C11 0.061(8) 0.053(8) 0.047(8) 0.008(6) -0.001(6) -0.007(7)
C12 0.053(8) 0.081(10) 0.082(10) -0.009(8) 0.024(7) 0.033(7)
C13 0.065(9) 0.078(10) 0.058(9) -0.001(7) 0.005(7) -0.015(8)
C14 0.086(10) 0.061(9) 0.070(10) 0.000(7) 0.015(8) 0.001(8)
C15 0.046(7) 0.055(8) 0.092(10) 0.002(7) 0.021(6) 0.019(6)
C16 0.058(8) 0.066(9) 0.044(8) -0.002(7) 0.016(6) 0.011(7)
C17 0.090(10) 0.030(8) 0.129(13) -0.005(7) 0.016(9) 0.001(7)
C18 0.064(10) 0.075(12) 0.189(17) -0.021(11) 0.032(10) -0.020(9)
C19 0.083(10) 0.067(10) 0.083(10) -0.030(8) 0.020(8) -0.010(9)
C20 0.067(10) 0.095(12) 0.106(12) 0.031(9) 0.002(8) 0.025(8)
C21 0.076(9) 0.038(8) 0.103(11) 0.021(7) 0.020(8) 0.018(7)
C22 0.077(9) 0.077(11) 0.064(12) 0.033(10) -0.012(8) -0.020(8)
C23 0.116(14) 0.080(11) 0.054(10) -0.016(9) 0.025(9) 0.013(10)
C24 0.142(17) 0.056(10) 0.088(12) -0.008(9) -0.008(11) -0.019(11)
C25 0.106(12) 0.076(11) 0.052(9) -0.011(8) 0.013(8) -0.050(11)
C26 0.102(11) 0.052(9) 0.049(9) 0.001(7) 0.010(8) -0.025(8)
C27 0.070(9) 0.057(9) 0.065(10) -0.021(7) 0.001(7) -0.016(7)
C28 0.062(8) 0.043(7) 0.075(11) 0.017(7) 0.021(8) 0.014(6)
C29 0.082(10) 0.096(11) 0.055(10) 0.006(8) -0.011(7) -0.026(8)
C30 0.099(10) 0.079(10) 0.053(10) 0.007(7) 0.014(8) -0.012(8)
C31 0.076(10) 0.158(15) 0.062(11) 0.034(10) -0.012(9) -0.024(9)
C32 0.109(12) 0.109(13) 0.077(12) 0.010(10) -0.031(9) -0.020(10)
C33 0.113(11) 0.097(11) 0.080(11) 0.046(9) -0.028(9) -0.011(9)
C34 0.049(8) 0.064(9) 0.038(7) 0.000(6) 0.000(6) 0.008(7)
C35 0.072(9) 0.080(10) 0.056(9) 0.004(7) 0.007(7) -0.023(8)
C36 0.084(10) 0.097(12) 0.061(10) 0.004(9) 0.004(7) -0.007(10)
C37 0.073(9) 0.064(10) 0.058(9) 0.000(7) -0.001(7) 0.012(7)
C38 0.118(12) 0.066(10) 0.058(9) 0.004(7) 0.017(8) 0.012(9)
C39 0.103(10) 0.061(10) 0.055(9) 0.006(7) 0.001(7) -0.022(9)
C40 0.102(12) 0.087(11) 0.027(8) 0.018(8) 0.005(8) -0.012(10)
C41 0.130(14) 0.076(11) 0.046(9) 0.003(8) -0.001(9) 0.004(10)
C42 0.081(11) 0.093(12) 0.096(12) 0.029(9) 0.015(9) 0.054(9)
C43 0.084(12) 0.147(17) 0.073(12) 0.055(11) -0.014(9) -0.043(12)
C44 0.090(13) 0.119(15) 0.099(13) 0.001(11) 0.016(10) -0.022(11)
C45 0.069(10) 0.102(12) 0.078(11) 0.006(9) 0.007(8) -0.015(9)
C46 0.088(9) 0.073(10) 0.045(10) -0.008(8) -0.013(8) -0.045(8)
C47 0.117(16) 0.108(16) 0.104(18) 0.017(13) 0.043(14) -0.038(14)
C48 0.12(2) 0.17(3) 0.049(13) 0.017(14) 0.051(14) -0.06(2)
C49 0.072(10) 0.060(10) 0.061(9) 0.018(8) 0.009(7) 0.029(9)
C50 0.087(9) 0.035(7) 0.036(8) 0.002(6) -0.002(6) 0.000(6)
C51 0.047(8) 0.068(9) 0.066(10) 0.016(7) -0.003(6) 0.022(6)
C52 0.065(9) 0.058(9) 0.060(9) 0.003(7) 0.000(7) -0.011(7)
C53 0.064(8) 0.049(8) 0.064(9) 0.001(7) 0.006(6) -0.001(6)
C54 0.111(11) 0.032(8) 0.096(12) -0.026(7) -0.017(9) 0.001(8)
C55 0.073(10) 0.060(9) 0.094(12) 0.002(8) 0.003(8) 0.013(7)
C56 0.056(8) 0.086(10) 0.092(11) -0.002(9) 0.024(7) -0.007(7)
C57 0.064(8) 0.055(8) 0.070(10) -0.001(7) 0.002(7) 0.027(7)
C58 0.066(9) 0.057(9) 0.044(8) 0.012(7) 0.008(6) -0.001(7)
C59 0.064(8) 0.047(8) 0.073(9) 0.007(6) -0.003(7) -0.020(7)
C60 0.078(9) 0.054(9) 0.066(9) 0.007(7) 0.000(7) -0.001(8)
C61 0.074(9) 0.063(10) 0.064(9) -0.001(7) 0.022(7) -0.006(7)
C62 0.100(10) 0.065(9) 0.057(9) 0.010(7) 0.008(8) 0.008(9)
C63 0.054(8) 0.067(9) 0.058(9) 0.020(7) 0.013(6) 0.000(7)
C64 0.056(9) 0.052(9) 0.069(9) 0.004(7) 0.001(7) 0.001(8)
C65 0.079(10) 0.099(13) 0.072(10) 0.008(9) 0.020(8) -0.021(10)
C66 0.129(14) 0.071(11) 0.097(12) 0.019(9) 0.033(10) -0.001(10)
C67 0.055(8) 0.127(14) 0.082(11) 0.035(10) 0.043(7) 0.011(9)
C68 0.110(13) 0.087(12) 0.118(13) 0.043(10) 0.040(10) -0.005(10)
C69 0.059(9) 0.105(13) 0.127(13) 0.029(9) 0.014(8) -0.024(8)
C70 0.060(8) 0.080(11) 0.061(11) 0.033(9) 0.004(7) -0.006(7)
C71 0.135(16) 0.150(19) 0.081(13) -0.001(13) 0.007(11) -0.083(14)
C73 0.058(9) 0.071(10) 0.052(9) -0.005(8) 0.003(6) 0.018(8)
C74 0.082(10) 0.053(9) 0.061(9) -0.015(7) 0.009(7) 0.004(7)
C75 0.072(9) 0.052(8) 0.065(10) -0.019(7) 0.021(7) 0.011(7)
C76 0.054(8) 0.055(8) 0.062(10) -0.003(7) 0.012(7) 0.030(6)
C77 0.119(12) 0.099(11) 0.064(11) 0.013(9) 0.016(9) 0.045(9)
C78 0.128(14) 0.096(12) 0.078(12) 0.000(10) -0.009(10) 0.046(10)
C79 0.059(9) 0.084(10) 0.126(15) 0.009(11) 0.016(10) 0.037(7)
C80 0.122(14) 0.128(14) 0.082(13) 0.037(10) 0.045(10) 0.016(11)
C81 0.078(10) 0.085(10) 0.083(12) 0.016(9) 0.022(9) 0.018(8)
C82 0.070(9) 0.048(8) 0.050(8) -0.001(6) 0.010(6) 0.016(7)
C83 0.060(8) 0.046(7) 0.068(9) 0.004(6) 0.017(6) 0.030(7)
C84 0.060(8) 0.085(11) 0.063(9) -0.010(8) 0.009(6) -0.002(8)
C85 0.094(10) 0.068(10) 0.037(8) 0.002(7) 0.011(7) -0.020(8)
C86 0.088(10) 0.069(9) 0.070(10) 0.017(7) 0.018(8) -0.004(9)
C87 0.059(8) 0.069(9) 0.054(9) 0.009(7) 0.003(6) 0.003(7)
C88 0.043(8) 0.081(10) 0.046(8) 0.012(7) 0.012(6) 0.028(7)
C89 0.079(10) 0.099(11) 0.068(10) -0.019(8) 0.037(8) -0.019(9)
C90 0.101(13) 0.131(15) 0.107(13) -0.062(11) 0.061(10) -0.024(11)
C91 0.080(10) 0.150(15) 0.045(9) -0.017(10) 0.028(7) -0.037(11)
C92 0.095(12) 0.096(12) 0.086(11) -0.006(9) 0.021(9) 0.004(9)
C93 0.030(8) 0.106(12) 0.106(11) 0.000(9) 0.005(7) 0.015(7)
C94 0.092(10) 0.035(9) 0.095(15) -0.005(9) 0.017(9) -0.018(8)
C97 0.24(2) 0.16(2) 0.161(19) -0.031(15) -0.018(15) 0.073(18)

loop_
_atom_type_symbol
_atom_type_description
_atom_type_scat_dispersion_real
_atom_type_scat_dispersion_imag
_atom_type_scat_source
C C 0.0033 0.0016 'International Tables Vol C Tables 4.2.6.8 and 6.1.1.4'
H H 0.0000 0.0000 'International Tables Vol C Tables 4.2.6.8 and 6.1.1.4'
N N 0.0061 0.0033 'International Tables Vol C Tables 4.2.6.8 and 6.1.1.4'
O O 0.0106 0.0060 'International Tables Vol C Tables 4.2.6.8 and 6.1.1.4'
Br Br -0.2901 2.4595 'International Tables Vol C Tables 4.2.6.8 and 6.1.1.4'
Cl Cl 0.1484 0.1585 'International Tables Vol C Tables 4.2.6.8 and 6.1.1.4'

loop_
_geom_angle_atom_site_label_1
_geom_angle_atom_site_label_2
_geom_angle_atom_site_label_3
_geom_angle
_geom_angle_site_symmetry_1
_geom_angle_site_symmetry_3
_geom_angle_publ_flag
C22 O3 C23 120.5(11) . . ?
C46 O6 C47 114.8(10) . . ?
C70 O9 C71 121.6(11) . . ?
C94 O12 C95 116.5(11) . . ?
C4 N1 C2 120.6(9) . . ?
C4 N1 H1 119.7 . . ?
C2 N1 H1 119.7 . . ?
C10 N2 C3 126.4(10) . . ?
C10 N2 C2 120.6(10) . . ?
C3 N2 C2 109.8(8) . . ?
C1 N3 C16 129.1(10) . . ?
C1 N3 C3 111.7(9) . . ?
C16 N3 C3 119.2(9) . . ?
C28 N4 C26 123.2(10) . . ?
C28 N4 H4 118.4 . . ?
C26 N4 H4 118.4 . . ?
C34 N5 C27 125.3(9) . . ?
C34 N5 C26 124.6(10) . . ?
C27 N5 C26 109.8(9) . . ?
C25 N6 C27 114.3(11) . . ?
C25 N6 C40 125.1(12) . . ?
C27 N6 C40 120.4(10) . . ?
C52 N7 C50 122.0(9) . . ?
C52 N7 H7 119.0 . . ?
C50 N7 H7 119.0 . . ?
C58 N8 C51 126.0(9) . . ?
C58 N8 C50 125.9(9) . . ?
C51 N8 C50 108.0(9) . . ?
C49 N9 C64 125.8(10) . . ?
C49 N9 C51 111.4(10) . . ?
C64 N9 C51 121.9(9) . . ?
C76 N10 C74 124.8(10) . . ?
C76 N10 H10 117.6 . . ?
C74 N10 H10 117.6 . . ?
C74 N11 C75 111.0(9) . . ?
C74 N11 C82 127.1(10) . . ?
C75 N11 C82 121.7(10) . . ?
C73 N12 C88 131.8(10) . . ?
C73 N12 C75 110.3(9) . . ?
C88 N12 C75 117.1(10) . . ?
O1 C1 N3 127.2(11) . . ?
O1 C1 C2 124.5(11) . . ?
N3 C1 C2 108.3(11) . . ?
N2 C2 N1 111.8(9) . . ?
N2 C2 C1 104.6(10) . . ?
N1 C2 C1 115.3(9) . . ?
N2 C2 H2 108.3 . . ?
N1 C2 H2 108.3 . . ?
C1 C2 H2 108.3 . . ?
N2 C3 N3 105.2(9) . . ?
N2 C3 C22 110.2(9) . . ?
N3 C3 C22 111.8(10) . . ?
N2 C3 H3 109.8 . . ?
N3 C3 H3 109.8 . . ?
C22 C3 H3 109.8 . . ?
N1 C4 C5 123.7(12) . . ?
N1 C4 C9 123.4(12) . . ?
C5 C4 C9 112.8(10) . . ?
C4 C5 C6 123.2(11) . . ?
C4 C5 H5 118.4 . . ?
C6 C5 H5 118.4 . . ?
C7 C6 C5 120.0(12) . . ?
C7 C6 H6 120.0 . . ?
C5 C6 H6 120.0 . . ?
C6 C7 C8 120.9(11) . . ?
C6 C7 Br1 120.2(12) . . ?
C8 C7 Br1 118.9(11) . . ?
C7 C8 C9 117.7(11) . . ?
C7 C8 H8 121.1 . . ?
C9 C8 H8 121.1 . . ?
C8 C9 C4 125.2(11) . . ?
C8 C9 H9 117.4 . . ?
C4 C9 H9 117.4 . . ?
C11 C10 C15 121.0(11) . . ?
C11 C10 N2 121.4(11) . . ?
C15 C10 N2 117.6(9) . . ?
C10 C11 C12 121.3(11) . . ?
C10 C11 H11 119.4 . . ?
C12 C11 H11 119.4 . . ?
C11 C12 C13 117.1(9) . . ?
C11 C12 H12 121.4 . . ?
C13 C12 H12 121.4 . . ?
C14 C13 C12 122.1(11) . . ?
C14 C13 Br2 123.2(11) . . ?
C12 C13 Br2 114.7(10) . . ?
C13 C14 C15 119.7(12) . . ?
C13 C14 H14 120.1 . . ?
C15 C14 H14 120.1 . . ?
C14 C15 C10 118.6(10) . . ?
C14 C15 H15 120.7 . . ?
C10 C15 H15 120.7 . . ?
C21 C16 C17 115.2(10) . . ?
C21 C16 N3 124.1(11) . . ?
C17 C16 N3 120.7(11) . . ?
C18 C17 C16 123.5(12) . . ?
C18 C17 H17 118.3 . . ?
C16 C17 H17 118.3 . . ?
C17 C18 C19 117.8(12) . . ?
C17 C18 H18 121.1 . . ?
C19 C18 H18 121.1 . . ?
C20 C19 C18 123.2(12) . . ?
C20 C19 Br3 118.5(12) . . ?
C18 C19 Br3 118.3(11) . . ?
C19 C20 C21 116.9(12) . . ?
C19 C20 H20 121.5 . . ?
C21 C20 H20 121.5 . . ?
C20 C21 C16 123.4(11) . . ?
C20 C21 H21 118.3 . . ?
C16 C21 H21 118.3 . . ?
O2 C22 O3 126.4(14) . . ?
O2 C22 C3 117.6(14) . . ?
O3 C22 C3 115.2(12) . . ?
C24 C23 O3 110.0(12) . . ?
C24 C23 H23A 109.7 . . ?
O3 C23 H23A 109.7 . . ?
C24 C23 H23B 109.7 . . ?
O3 C23 H23B 109.7 . . ?
H23A C23 H23B 108.2 . . ?
C23 C24 H24A 109.5 . . ?
C23 C24 H24B 109.5 . . ?
H24A C24 H24B 109.5 . . ?
C23 C24 H24C 109.5 . . ?
H24A C24 H24C 109.5 . . ?
H24B C24 H24C 109.5 . . ?
O4 C25 N6 131.5(15) . . ?
O4 C25 C26 122.3(11) . . ?
N6 C25 C26 106.0(13) . . ?
N4 C26 N5 114.1(9) . . ?
N4 C26 C25 115.2(10) . . ?
N5 C26 C25 101.9(10) . . ?
N4 C26 H26 108.5 . . ?
N5 C26 H26 108.5 . . ?
C25 C26 H26 108.5 . . ?
N5 C27 N6 104.9(9) . . ?
N5 C27 C46 110.7(9) . . ?
N6 C27 C46 109.0(10) . . ?
N5 C27 H27 110.7 . . ?
N6 C27 H27 110.7 . . ?
C46 C27 H27 110.7 . . ?
N4 C28 C29 122.8(12) . . ?
N4 C28 C33 121.0(12) . . ?
C29 C28 C33 116.2(11) . . ?
C30 C29 C28 122.7(11) . . ?
C30 C29 H29 118.6 . . ?
C28 C29 H29 118.6 . . ?
C29 C30 C31 121.0(12) . . ?
C29 C30 H30 119.5 . . ?
C31 C30 H30 119.5 . . ?
C32 C31 C30 118.6(12) . . ?
C32 C31 Br4 120.3(11) . . ?
C30 C31 Br4 121.1(12) . . ?
C31 C32 C33 121.1(12) . . ?
C31 C32 H32 119.5 . . ?
C33 C32 H32 119.5 . . ?
C32 C33 C28 120.1(12) . . ?
C32 C33 H33 119.9 . . ?
C28 C33 H33 119.9 . . ?
N5 C34 C35 120.9(11) . . ?
N5 C34 C39 120.7(11) . . ?
C35 C34 C39 118.4(11) . . ?
C34 C35 C36 119.5(11) . . ?
C34 C35 H35 120.2 . . ?
C36 C35 H35 120.2 . . ?
C37 C36 C35 121.1(12) . . ?
C37 C36 H36 119.4 . . ?
C35 C36 H36 119.4 . . ?
C36 C37 C38 121.2(12) . . ?
C36 C37 Br5 119.8(12) . . ?
C38 C37 Br5 119.1(11) . . ?
C37 C38 C39 119.7(12) . . ?
C37 C38 H38 120.2 . . ?
C39 C38 H38 120.2 . . ?
C38 C39 C34 120.2(12) . . ?
C38 C39 H39 119.9 . . ?
C34 C39 H39 119.9 . . ?
C41 C40 C45 119.8(14) . . ?
C41 C40 N6 119.1(13) . . ?
C45 C40 N6 121.0(14) . . ?
C40 C41 C42 114.5(13) . . ?
C40 C41 H41 122.8 . . ?
C42 C41 H41 122.8 . . ?
C43 C42 C41 126.2(15) . . ?
C43 C42 H42 116.9 . . ?
C41 C42 H42 116.9 . . ?
C42 C43 C44 119.6(16) . . ?
C42 C43 Br6 119.9(18) . . ?
C44 C43 Br6 120.5(14) . . ?
C45 C44 C43 115.6(14) . . ?
C45 C44 H44 122.2 . . ?
C43 C44 H44 122.2 . . ?
C44 C45 C40 124.2(14) . . ?
C44 C45 H45 117.9 . . ?
C40 C45 H45 117.9 . . ?
O5 C46 O6 128.8(13) . . ?
O5 C46 C27 121.0(11) . . ?
O6 C46 C27 110.3(10) . . ?
C48 C47 O6 104.6(14) . . ?
C48 C47 H47A 110.8 . . ?
O6 C47 H47A 110.8 . . ?
C48 C47 H47B 110.8 . . ?
O6 C47 H47B 110.8 . . ?
H47A C47 H47B 108.9 . . ?
C47 C48 H48A 109.5 . . ?
C47 C48 H48B 109.5 . . ?
H48A C48 H48B 109.5 . . ?
C47 C48 H48C 109.5 . . ?
H48A C48 H48C 109.5 . . ?
H48B C48 H48C 109.5 . . ?
O7 C49 N9 127.8(12) . . ?
O7 C49 C50 122.3(12) . . ?
N9 C49 C50 109.9(11) . . ?
N7 C50 N8 110.7(8) . . ?
N7 C50 C49 114.3(9) . . ?
N8 C50 C49 103.5(10) . . ?
N7 C50 H50 109.4 . . ?
N8 C50 H50 109.4 . . ?
C49 C50 H50 109.4 . . ?
N9 C51 N8 105.1(9) . . ?
N9 C51 C70 109.1(9) . . ?
N8 C51 C70 111.5(9) . . ?
N9 C51 H51 110.3 . . ?
N8 C51 H51 110.3 . . ?
C70 C51 H51 110.3 . . ?
C53 C52 N7 121.8(12) . . ?
C53 C52 C57 119.5(10) . . ?
N7 C52 C57 118.6(12) . . ?
C52 C53 C54 119.7(11) . . ?
C52 C53 H53 120.1 . . ?
C54 C53 H53 120.1 . . ?
C55 C54 C53 122.7(12) . . ?
C55 C54 H54 118.7 . . ?
C53 C54 H54 118.7 . . ?
C54 C55 C56 116.9(11) . . ?
C54 C55 Br7 121.9(12) . . ?
C56 C55 Br7 121.2(11) . . ?
C55 C56 C57 121.5(11) . . ?
C55 C56 H56 119.2 . . ?
C57 C56 H56 119.2 . . ?
C52 C57 C56 119.4(11) . . ?
C52 C57 H57 120.3 . . ?
C56 C57 H57 120.3 . . ?
C59 C58 C63 119.6(11) . . ?
C59 C58 N8 119.5(11) . . ?
C63 C58 N8 120.9(11) . . ?
C60 C59 C58 119.4(11) . . ?
C60 C59 H59 120.3 . . ?
C58 C59 H59 120.3 . . ?
C61 C60 C59 124.1(11) . . ?
C61 C60 H60 117.9 . . ?
C59 C60 H60 117.9 . . ?
C60 C61 C62 116.1(11) . . ?
C60 C61 Br8 123.5(10) . . ?
C62 C61 Br8 120.3(10) . . ?
C63 C62 C61 122.5(11) . . ?
C63 C62 H62 118.8 . . ?
C61 C62 H62 118.8 . . ?
C62 C63 C58 118.3(11) . . ?
C62 C63 H63 120.8 . . ?
C58 C63 H63 120.8 . . ?
C65 C64 C69 120.6(12) . . ?
C65 C64 N9 121.6(12) . . ?
C69 C64 N9 117.6(12) . . ?
C64 C65 C66 120.3(13) . . ?
C64 C65 H65 119.9 . . ?
C66 C65 H65 119.9 . . ?
C67 C66 C65 120.7(14) . . ?
C67 C66 H66 119.7 . . ?
C65 C66 H66 119.7 . . ?
C66 C67 C68 120.1(12) . . ?
C66 C67 Br9 120.7(14) . . ?
C68 C67 Br9 119.2(13) . . ?
C69 C68 C67 118.4(13) . . ?
C69 C68 H68 120.8 . . ?
C67 C68 H68 120.8 . . ?
C64 C69 C68 119.8(13) . . ?
C64 C69 H69 120.1 . . ?
C68 C69 H69 120.1 . . ?
O8 C70 O9 124.8(14) . . ?
O8 C70 C51 121.3(13) . . ?
O9 C70 C51 113.9(12) . . ?
O9 C71 C72 101.0(14) . . ?
O9 C71 H71A 111.6 . . ?
C72 C71 H71A 111.6 . . ?
O9 C71 H71B 111.6 . . ?
C72 C71 H71B 111.6 . . ?
H71A C71 H71B 109.4 . . ?
C71 C72 H72A 109.5 . . ?
C71 C72 H72B 109.5 . . ?
H72A C72 H72B 109.5 . . ?
C71 C72 H72C 109.5 . . ?
H72A C72 H72C 109.5 . . ?
H72B C72 H72C 109.5 . . ?
O10 C73 N12 124.7(12) . . ?
O10 C73 C74 127.6(11) . . ?
N12 C73 C74 107.7(11) . . ?
N11 C74 N10 115.6(10) . . ?
N11 C74 C73 103.6(10) . . ?
N10 C74 C73 112.7(9) . . ?
N11 C74 H74 108.2 . . ?
N10 C74 H74 108.2 . . ?
C73 C74 H74 108.2 . . ?
N11 C75 N12 104.2(9) . . ?
N11 C75 C94 113.4(9) . . ?
N12 C75 C94 107.8(9) . . ?
N11 C75 H75 110.4 . . ?
N12 C75 H75 110.4 . . ?
C94 C75 H75 110.4 . . ?
C81 C76 N10 118.5(13) . . ?
C81 C76 C77 116.0(11) . . ?
N10 C76 C77 125.5(13) . . ?
C78 C77 C76 121.5(13) . . ?
C78 C77 H77 119.3 . . ?
C76 C77 H77 119.3 . . ?
C77 C78 C79 120.9(13) . . ?
C77 C78 H78 119.5 . . ?
C79 C78 H78 119.5 . . ?
C80 C79 C78 116.3(13) . . ?
C80 C79 Br10 125.1(16) . . ?
C78 C79 Br10 118.6(14) . . ?
C79 C80 C81 122.5(14) . . ?
C79 C80 H80 118.8 . . ?
C81 C80 H80 118.8 . . ?
C76 C81 C80 122.5(13) . . ?
C76 C81 H81 118.7 . . ?
C80 C81 H81 118.7 . . ?
C87 C82 C83 121.5(10) . . ?
C87 C82 N11 120.5(10) . . ?
C83 C82 N11 118.0(11) . . ?
C84 C83 C82 117.6(11) . . ?
C84 C83 H83 121.2 . . ?
C82 C83 H83 121.2 . . ?
C85 C84 C83 123.9(11) . . ?
C85 C84 H84 118.1 . . ?
C83 C84 H84 118.1 . . ?
C84 C85 C86 116.3(11) . . ?
C84 C85 Br11 119.7(11) . . ?
C86 C85 Br11 123.9(11) . . ?
C85 C86 C87 122.8(12) . . ?
C85 C86 H86 118.6 . . ?
C87 C86 H86 118.6 . . ?
C82 C87 C86 117.9(11) . . ?
C82 C87 H87 121.0 . . ?
C86 C87 H87 121.0 . . ?
C93 C88 C89 118.5(11) . . ?
C93 C88 N12 125.0(12) . . ?
C89 C88 N12 116.4(12) . . ?
C90 C89 C88 120.6(12) . . ?
C90 C89 H89 119.7 . . ?
C88 C89 H89 119.7 . . ?
C89 C90 C91 117.8(13) . . ?
C89 C90 H90 121.1 . . ?
C91 C90 H90 121.1 . . ?
C90 C91 C92 121.5(13) . . ?
C90 C91 Br12 119.3(13) . . ?
C92 C91 Br12 119.1(14) . . ?
C93 C92 C91 119.1(13) . . ?
C93 C92 H92 120.5 . . ?
C91 C92 H92 120.5 . . ?
C92 C93 C88 122.3(12) . . ?
C92 C93 H93 118.9 . . ?
C88 C93 H93 118.9 . . ?
O11 C94 O12 131.8(15) . . ?
O11 C94 C75 119.0(13) . . ?
O12 C94 C75 108.9(12) . . ?
O12 C95 C96 100.2(13) . . ?
O12 C95 H95A 111.7 . . ?
C96 C95 H95A 111.7 . . ?
O12 C95 H95B 111.7 . . ?
C96 C95 H95B 111.7 . . ?
H95A C95 H95B 109.5 . . ?
C95 C96 H96A 109.5 . . ?
C95 C96 H96B 109.5 . . ?
H96A C96 H96B 109.5 . . ?
C95 C96 H96C 109.5 . . ?
H96A C96 H96C 109.5 . . ?
H96B C96 H96C 109.5 . . ?
Cl1 C97 Cl2 101.2(9) . . ?
Cl1 C97 H97A 111.5 . . ?
Cl2 C97 H97A 111.5 . . ?
Cl1 C97 H97B 111.5 . . ?
Cl2 C97 H97B 111.5 . . ?
H97A C97 H97B 109.4 . . ?

loop_
_geom_bond_atom_site_label_1
_geom_bond_atom_site_label_2
_geom_bond_distance
_geom_bond_site_symmetry_2
_geom_bond_publ_flag
Br1 C7 1.876(11) . ?
Br2 C13 1.927(11) . ?
Br3 C19 1.905(12) . ?
Br4 C31 1.882(13) . ?
Br5 C37 1.857(11) . ?
Br6 C43 1.867(15) . ?
Br7 C55 1.836(12) . ?
Br8 C61 1.863(12) . ?
Br9 C67 1.909(11) . ?
Br10 C79 1.868(12) . ?
Br11 C85 1.847(11) . ?
Br12 C91 1.912(13) . ?
O1 C1 1.215(12) . ?
O2 C22 1.231(13) . ?
O3 C22 1.255(14) . ?
O3 C23 1.451(12) . ?
O4 C25 1.197(15) . ?
O5 C46 1.144(11) . ?
O6 C46 1.305(12) . ?
O6 C47 1.529(16) . ?
O7 C49 1.209(12) . ?
O8 C70 1.177(12) . ?
O9 C70 1.276(13) . ?
O9 C71 1.490(14) . ?
O10 C73 1.201(13) . ?
O11 C94 1.151(13) . ?
O12 C94 1.290(13) . ?
O12 C95 1.499(15) . ?
N1 C4 1.341(11) . ?
N1 C2 1.452(12) . ?
N1 H1 0.8600 . ?
N2 C10 1.413(12) . ?
N2 C3 1.421(12) . ?
N2 C2 1.439(12) . ?
N3 C1 1.330(12) . ?
N3 C16 1.444(11) . ?
N3 C3 1.455(12) . ?
N4 C28 1.364(11) . ?
N4 C26 1.436(11) . ?
N4 H4 0.8600 . ?
N5 C34 1.382(12) . ?
N5 C27 1.428(11) . ?
N5 C26 1.467(12) . ?
N6 C25 1.334(13) . ?
N6 C27 1.433(13) . ?
N6 C40 1.460(14) . ?
N7 C52 1.391(12) . ?
N7 C50 1.464(11) . ?
N7 H7 0.8600 . ?
N8 C58 1.396(12) . ?
N8 C51 1.458(11) . ?
N8 C50 1.465(12) . ?
N9 C49 1.334(14) . ?
N9 C64 1.408(12) . ?
N9 C51 1.438(11) . ?
N10 C76 1.355(11) . ?
N10 C74 1.435(12) . ?
N10 H10 0.8600 . ?
N11 C74 1.406(13) . ?
N11 C75 1.416(11) . ?
N11 C82 1.430(12) . ?
N12 C73 1.345(13) . ?
N12 C88 1.426(12) . ?
N12 C75 1.484(12) . ?
Cl1 C97 1.734(13) . ?
Cl2 C97 1.767(14) . ?
C1 C2 1.498(13) . ?
C2 H2 0.9800 . ?
C3 C22 1.535(16) . ?
C3 H3 0.9800 . ?
C4 C5 1.389(13) . ?
C4 C9 1.407(13) . ?
C5 C6 1.393(15) . ?
C5 H5 0.9300 . ?
C6 C7 1.348(13) . ?
C6 H6 0.9300 . ?
C7 C8 1.364(14) . ?
C8 C9 1.381(14) . ?
C8 H8 0.9300 . ?
C9 H9 0.9300 . ?
C10 C11 1.326(12) . ?
C10 C15 1.410(13) . ?
C11 C12 1.395(13) . ?
C11 H11 0.9300 . ?
C12 C13 1.418(14) . ?
C12 H12 0.9300 . ?
C13 C14 1.333(13) . ?
C14 C15 1.395(13) . ?
C14 H14 0.9300 . ?
C15 H15 0.9300 . ?
C16 C21 1.376(13) . ?
C16 C17 1.403(14) . ?
C17 C18 1.324(13) . ?
C17 H17 0.9300 . ?
C18 C19 1.366(16) . ?
C18 H18 0.9300 . ?
C19 C20 1.358(15) . ?
C20 C21 1.361(13) . ?
C20 H20 0.9300 . ?
C21 H21 0.9300 . ?
C23 C24 1.445(14) . ?
C23 H23A 0.9700 . ?
C23 H23B 0.9700 . ?
C24 H24A 0.9600 . ?
C24 H24B 0.9600 . ?
C24 H24C 0.9600 . ?
C25 C26 1.570(16) . ?
C26 H26 0.9800 . ?
C27 C46 1.574(15) . ?
C27 H27 0.9800 . ?
C28 C29 1.369(14) . ?
C28 C33 1.400(14) . ?
C29 C30 1.353(13) . ?
C29 H29 0.9300 . ?
C30 C31 1.357(14) . ?
C30 H30 0.9300 . ?
C31 C32 1.351(16) . ?
C32 C33 1.389(15) . ?
C32 H32 0.9300 . ?
C33 H33 0.9300 . ?
C34 C35 1.400(12) . ?
C34 C39 1.405(14) . ?
C35 C36 1.428(15) . ?
C35 H35 0.9300 . ?
C36 C37 1.313(15) . ?
C36 H36 0.9300 . ?
C37 C38 1.396(14) . ?
C38 C39 1.400(14) . ?
C38 H38 0.9300 . ?
C39 H39 0.9300 . ?
C40 C41 1.384(15) . ?
C40 C45 1.408(15) . ?
C41 C42 1.386(15) . ?
C41 H41 0.9300 . ?
C42 C43 1.311(16) . ?
C42 H42 0.9300 . ?
C43 C44 1.437(19) . ?
C44 C45 1.325(15) . ?
C44 H44 0.9300 . ?
C45 H45 0.9300 . ?
C47 C48 1.52(2) . ?
C47 H47A 0.9700 . ?
C47 H47B 0.9700 . ?
C48 H48A 0.9600 . ?
C48 H48B 0.9600 . ?
C48 H48C 0.9600 . ?
C49 C50 1.489(14) . ?
C50 H50 0.9800 . ?
C51 C70 1.547(14) . ?
C51 H51 0.9800 . ?
C52 C53 1.360(13) . ?
C52 C57 1.392(13) . ?
C53 C54 1.391(13) . ?
C53 H53 0.9300 . ?
C54 C55 1.373(15) . ?
C54 H54 0.9300 . ?
C55 C56 1.378(15) . ?
C56 C57 1.402(13) . ?
C56 H56 0.9300 . ?
C57 H57 0.9300 . ?
C58 C59 1.369(12) . ?
C58 C63 1.388(14) . ?
C59 C60 1.361(13) . ?
C59 H59 0.9300 . ?
C60 C61 1.322(14) . ?
C60 H60 0.9300 . ?
C61 C62 1.411(13) . ?
C62 C63 1.361(13) . ?
C62 H62 0.9300 . ?
C63 H63 0.9300 . ?
C64 C65 1.338(15) . ?
C64 C69 1.372(14) . ?
C65 C66 1.352(14) . ?
C65 H65 0.9300 . ?
C66 C67 1.350(16) . ?
C66 H66 0.9300 . ?
C67 C68 1.387(16) . ?
C68 C69 1.377(14) . ?
C68 H68 0.9300 . ?
C69 H69 0.9300 . ?
C71 C72 1.495(14) . ?
C71 H71A 0.9700 . ?
C71 H71B 0.9700 . ?
C72 H72A 0.9600 . ?
C72 H72B 0.9600 . ?
C72 H72C 0.9600 . ?
C73 C74 1.527(14) . ?
C74 H74 0.9800 . ?
C75 C94 1.608(16) . ?
C75 H75 0.9800 . ?
C76 C81 1.339(14) . ?
C76 C77 1.386(15) . ?
C77 C78 1.365(15) . ?
C77 H77 0.9300 . ?
C78 C79 1.391(16) . ?
C78 H78 0.9300 . ?
C79 C80 1.330(16) . ?
C80 C81 1.370(17) . ?
C80 H80 0.9300 . ?
C81 H81 0.9300 . ?
C82 C87 1.379(13) . ?
C82 C83 1.394(12) . ?
C83 C84 1.379(13) . ?
C83 H83 0.9300 . ?
C84 C85 1.372(14) . ?
C84 H84 0.9300 . ?
C85 C86 1.390(14) . ?
C86 C87 1.390(13) . ?
C86 H86 0.9300 . ?
C87 H87 0.9300 . ?
C88 C93 1.338(14) . ?
C88 C89 1.417(14) . ?
C89 C90 1.358(14) . ?
C89 H89 0.9300 . ?
C90 C91 1.373(17) . ?
C90 H90 0.9300 . ?
C91 C92 1.381(15) . ?
C92 C93 1.333(13) . ?
C92 H92 0.9300 . ?
C93 H93 0.9300 . ?
C95 C96 1.589(15) . ?
C95 H95A 0.9700 . ?
C95 H95B 0.9700 . ?
C96 H96A 0.9600 . ?
C96 H96B 0.9600 . ?
C96 H96C 0.9600 . ?
C97 H97A 0.9700 . ?
C97 H97B 0.9700 . ?

loop_
_geom_hbond_atom_site_label_D
_geom_hbond_atom_site_label_H
_geom_hbond_atom_site_label_A
_geom_hbond_distance_DH
_geom_hbond_distance_HA
_geom_hbond_distance_DA
_geom_hbond_angle_DHA
_geom_hbond_site_symmetry_A
N1 H1 O5 0.86 2.38 3.048(12) 135.4 1_655
N4 H4 O5 0.86 2.65 3.268(11) 130.3 .
N7 H7 O8 0.86 2.69 3.310(11) 130.4 .
N1 H1 O2 0.86 3.18 3.698(12) 121.3 .
N4 H4 O5 0.86 2.65 3.268(11) 130.3 .
N10 H10 O11 0.86 2.68 3.295(13) 129.1 .
N7 H7 O11 0.86 2.56 3.206(12) 132.7 1_455

loop_
_geom_torsion_atom_site_label_1
_geom_torsion_atom_site_label_2
_geom_torsion_atom_site_label_3
_geom_torsion_atom_site_label_4
_geom_torsion
_geom_torsion_site_symmetry_1
_geom_torsion_site_symmetry_2
_geom_torsion_site_symmetry_3
_geom_torsion_site_symmetry_4
_geom_torsion_publ_flag
C16 N3 C1 O1 1.5(18) . . . . ?
C3 N3 C1 O1 178.7(11) . . . . ?
C16 N3 C1 C2 -177.9(9) . . . . ?
C3 N3 C1 C2 -0.6(12) . . . . ?
C10 N2 C2 N1 80.0(12) . . . . ?
C3 N2 C2 N1 -119.0(10) . . . . ?
C10 N2 C2 C1 -154.6(9) . . . . ?
C3 N2 C2 C1 6.4(11) . . . . ?
C4 N1 C2 N2 -130.7(10) . . . . ?
C4 N1 C2 C1 110.0(12) . . . . ?
O1 C1 C2 N2 177.2(10) . . . . ?
N3 C1 C2 N2 -3.5(11) . . . . ?
O1 C1 C2 N1 -59.7(15) . . . . ?
N3 C1 C2 N1 119.7(10) . . . . ?
C10 N2 C3 N3 152.9(9) . . . . ?
C2 N2 C3 N3 -6.8(11) . . . . ?
C10 N2 C3 C22 -86.4(13) . . . . ?
C2 N2 C3 C22 113.9(11) . . . . ?
C1 N3 C3 N2 4.6(12) . . . . ?
C16 N3 C3 N2 -177.9(8) . . . . ?
C1 N3 C3 C22 -115.0(11) . . . . ?
C16 N3 C3 C22 62.5(12) . . . . ?
C2 N1 C4 C5 -39.3(15) . . . . ?
C2 N1 C4 C9 137.3(10) . . . . ?
N1 C4 C5 C6 172.7(11) . . . . ?
C9 C4 C5 C6 -4.3(16) . . . . ?
C4 C5 C6 C7 1.6(18) . . . . ?
C5 C6 C7 C8 3.0(18) . . . . ?
C5 C6 C7 Br1 -177.0(9) . . . . ?
C6 C7 C8 C9 -4.2(18) . . . . ?
Br1 C7 C8 C9 175.8(9) . . . . ?
C7 C8 C9 C4 1.1(18) . . . . ?
N1 C4 C9 C8 -174.1(11) . . . . ?
C5 C4 C9 C8 2.9(16) . . . . ?
C3 N2 C10 C11 -173.7(10) . . . . ?
C2 N2 C10 C11 -16.0(15) . . . . ?
C3 N2 C10 C15 8.2(15) . . . . ?
C2 N2 C10 C15 165.9(9) . . . . ?
C15 C10 C11 C12 1.0(16) . . . . ?
N2 C10 C11 C12 -177.0(9) . . . . ?
C10 C11 C12 C13 0.1(16) . . . . ?
C11 C12 C13 C14 -2.5(17) . . . . ?
C11 C12 C13 Br2 179.7(8) . . . . ?
C12 C13 C14 C15 3.6(17) . . . . ?
Br2 C13 C14 C15 -178.7(8) . . . . ?
C13 C14 C15 C10 -2.4(17) . . . . ?
C11 C10 C15 C14 0.2(16) . . . . ?
N2 C10 C15 C14 178.2(9) . . . . ?
C1 N3 C16 C21 -162.9(11) . . . . ?
C3 N3 C16 C21 20.1(14) . . . . ?
C1 N3 C16 C17 16.1(16) . . . . ?
C3 N3 C16 C17 -160.9(10) . . . . ?
C21 C16 C17 C18 -0.2(18) . . . . ?
N3 C16 C17 C18 -179.3(11) . . . . ?
C16 C17 C18 C19 0(2) . . . . ?
C17 C18 C19 C20 0(2) . . . . ?
C17 C18 C19 Br3 -178.7(10) . . . . ?
C18 C19 C20 C21 -1(2) . . . . ?
Br3 C19 C20 C21 178.3(9) . . . . ?
C19 C20 C21 C16 0.8(19) . . . . ?
C17 C16 C21 C20 -0.3(17) . . . . ?
N3 C16 C21 C20 178.8(10) . . . . ?
C23 O3 C22 O2 -2.0(19) . . . . ?
C23 O3 C22 C3 -171.6(10) . . . . ?
N2 C3 C22 O2 -75.4(13) . . . . ?
N3 C3 C22 O2 41.2(15) . . . . ?
N2 C3 C22 O3 95.1(12) . . . . ?
N3 C3 C22 O3 -148.3(10) . . . . ?
C22 O3 C23 C24 132.6(12) . . . . ?
C27 N6 C25 O4 -179.5(14) . . . . ?
C40 N6 C25 O4 5(2) . . . . ?
C27 N6 C25 C26 4.7(13) . . . . ?
C40 N6 C25 C26 -170.6(9) . . . . ?
C28 N4 C26 N5 -129.2(11) . . . . ?
C28 N4 C26 C25 113.5(12) . . . . ?
C34 N5 C26 N4 67.5(14) . . . . ?
C27 N5 C26 N4 -106.7(11) . . . . ?
C34 N5 C26 C25 -167.8(9) . . . . ?
C27 N5 C26 C25 18.1(11) . . . . ?
O4 C25 C26 N4 -65.9(16) . . . . ?
N6 C25 C26 N4 110.4(10) . . . . ?
O4 C25 C26 N5 170.1(12) . . . . ?
N6 C25 C26 N5 -13.6(12) . . . . ?
C34 N5 C27 N6 170.0(9) . . . . ?
C26 N5 C27 N6 -16.0(12) . . . . ?
C34 N5 C27 C46 -72.5(12) . . . . ?
C26 N5 C27 C46 101.5(11) . . . . ?
C25 N6 C27 N5 6.6(13) . . . . ?
C40 N6 C27 N5 -177.9(9) . . . . ?
C25 N6 C27 C46 -112.0(11) . . . . ?
C40 N6 C27 C46 63.5(12) . . . . ?
C26 N4 C28 C29 -25.8(17) . . . . ?
C26 N4 C28 C33 152.8(12) . . . . ?
N4 C28 C29 C30 179.8(11) . . . . ?
C33 C28 C29 C30 1.0(18) . . . . ?
C28 C29 C30 C31 -1(2) . . . . ?
C29 C30 C31 C32 3(2) . . . . ?
C29 C30 C31 Br4 -175.7(10) . . . . ?
C30 C31 C32 C33 -6(2) . . . . ?
Br4 C31 C32 C33 173.0(11) . . . . ?
C31 C32 C33 C28 6(2) . . . . ?
N4 C28 C33 C32 177.5(12) . . . . ?
C29 C28 C33 C32 -3.7(19) . . . . ?
C27 N5 C34 C35 175.6(10) . . . . ?
C26 N5 C34 C35 2.4(15) . . . . ?
C27 N5 C34 C39 -6.2(16) . . . . ?
C26 N5 C34 C39 -179.4(10) . . . . ?
N5 C34 C35 C36 178.1(10) . . . . ?
C39 C34 C35 C36 -0.1(15) . . . . ?
C34 C35 C36 C37 1.3(18) . . . . ?
C35 C36 C37 C38 -1.6(19) . . . . ?
C35 C36 C37 Br5 178.0(8) . . . . ?
C36 C37 C38 C39 0.7(18) . . . . ?
Br5 C37 C38 C39 -178.9(8) . . . . ?
C37 C38 C39 C34 0.5(17) . . . . ?
N5 C34 C39 C38 -179.0(10) . . . . ?
C35 C34 C39 C38 -0.8(16) . . . . ?
C25 N6 C40 C41 34.9(16) . . . . ?
C27 N6 C40 C41 -140.0(12) . . . . ?
C25 N6 C40 C45 -148.4(12) . . . . ?
C27 N6 C40 C45 36.7(15) . . . . ?
C45 C40 C41 C42 3.4(17) . . . . ?
N6 C40 C41 C42 -179.9(9) . . . . ?
C40 C41 C42 C43 -1(2) . . . . ?
C41 C42 C43 C44 -2(2) . . . . ?
C41 C42 C43 Br6 179.8(10) . . . . ?
C42 C43 C44 C45 3(2) . . . . ?
Br6 C43 C44 C45 -178.7(9) . . . . ?
C43 C44 C45 C40 -1(2) . . . . ?
C41 C40 C45 C44 -2.3(19) . . . . ?
N6 C40 C45 C44 -179.0(12) . . . . ?
C47 O6 C46 O5 -6(2) . . . . ?
C47 O6 C46 C27 173.2(11) . . . . ?
N5 C27 C46 O5 -55.0(16) . . . . ?
N6 C27 C46 O5 59.9(15) . . . . ?
N5 C27 C46 O6 125.9(10) . . . . ?
N6 C27 C46 O6 -119.2(11) . . . . ?
C46 O6 C47 C48 -87.1(15) . . . . ?
C64 N9 C49 O7 -13(2) . . . . ?
C51 N9 C49 O7 177.4(11) . . . . ?
C64 N9 C49 C50 169.2(9) . . . . ?
C51 N9 C49 C50 -0.6(13) . . . . ?
C52 N7 C50 N8 130.8(10) . . . . ?
C52 N7 C50 C49 -112.8(12) . . . . ?
C58 N8 C50 N7 -67.6(12) . . . . ?
C51 N8 C50 N7 108.8(10) . . . . ?
C58 N8 C50 C49 169.5(10) . . . . ?
C51 N8 C50 C49 -14.1(11) . . . . ?
O7 C49 C50 N7 70.5(14) . . . . ?
N9 C49 C50 N7 -111.3(10) . . . . ?
O7 C49 C50 N8 -169.0(11) . . . . ?
N9 C49 C50 N8 9.2(12) . . . . ?
C49 N9 C51 N8 -8.3(12) . . . . ?
C64 N9 C51 N8 -178.6(9) . . . . ?
C49 N9 C51 C70 111.3(10) . . . . ?
C64 N9 C51 C70 -58.9(13) . . . . ?
C58 N8 C51 N9 -169.6(9) . . . . ?
C50 N8 C51 N9 14.0(11) . . . . ?
C58 N8 C51 C70 72.3(13) . . . . ?
C50 N8 C51 C70 -104.1(10) . . . . ?
C50 N7 C52 C53 34.3(15) . . . . ?
C50 N7 C52 C57 -141.7(10) . . . . ?
N7 C52 C53 C54 -176.6(10) . . . . ?
C57 C52 C53 C54 -0.6(16) . . . . ?
C52 C53 C54 C55 3.1(18) . . . . ?
C53 C54 C55 C56 -5.8(19) . . . . ?
C53 C54 C55 Br7 177.4(8) . . . . ?
C54 C55 C56 C57 6.2(19) . . . . ?
Br7 C55 C56 C57 -177.0(8) . . . . ?
C53 C52 C57 C56 1.1(17) . . . . ?
N7 C52 C57 C56 177.2(9) . . . . ?
C55 C56 C57 C52 -4.0(17) . . . . ?
C51 N8 C58 C59 -175.7(10) . . . . ?
C50 N8 C58 C59 0.1(16) . . . . ?
C51 N8 C58 C63 6.5(16) . . . . ?
C50 N8 C58 C63 -177.7(10) . . . . ?
C63 C58 C59 C60 -0.6(16) . . . . ?
N8 C58 C59 C60 -178.4(10) . . . . ?
C58 C59 C60 C61 0.9(18) . . . . ?
C59 C60 C61 C62 -1.4(18) . . . . ?
C59 C60 C61 Br8 -177.4(9) . . . . ?
C60 C61 C62 C63 1.7(17) . . . . ?
Br8 C61 C62 C63 177.8(8) . . . . ?
C61 C62 C63 C58 -1.4(17) . . . . ?
C59 C58 C63 C62 0.9(16) . . . . ?
N8 C58 C63 C62 178.6(9) . . . . ?
C49 N9 C64 C65 -16.5(18) . . . . ?
C51 N9 C64 C65 152.3(11) . . . . ?
C49 N9 C64 C69 168.5(12) . . . . ?
C51 N9 C64 C69 -22.8(16) . . . . ?
C69 C64 C65 C66 -2(2) . . . . ?
N9 C64 C65 C66 -177.1(11) . . . . ?
C64 C65 C66 C67 5(2) . . . . ?
C65 C66 C67 C68 -6(2) . . . . ?
C65 C66 C67 Br9 174.1(9) . . . . ?
C66 C67 C68 C69 3(2) . . . . ?
Br9 C67 C68 C69 -176.7(10) . . . . ?
C65 C64 C69 C68 0(2) . . . . ?
N9 C64 C69 C68 174.7(11) . . . . ?
C67 C68 C69 C64 0(2) . . . . ?
C71 O9 C70 O8 0(2) . . . . ?
C71 O9 C70 C51 177.9(10) . . . . ?
N9 C51 C70 O8 -58.2(15) . . . . ?
N8 C51 C70 O8 57.5(15) . . . . ?
N9 C51 C70 O9 123.8(11) . . . . ?
N8 C51 C70 O9 -120.5(11) . . . . ?
C70 O9 C71 C72 88.7(16) . . . . ?
C88 N12 C73 O10 -14(2) . . . . ?
C75 N12 C73 O10 177.1(12) . . . . ?
C88 N12 C73 C74 165.0(10) . . . . ?
C75 N12 C73 C74 -4.2(12) . . . . ?
C75 N11 C74 N10 105.0(11) . . . . ?
C82 N11 C74 N10 -69.9(14) . . . . ?
C75 N11 C74 C73 -18.7(12) . . . . ?
C82 N11 C74 C73 166.3(10) . . . . ?
C76 N10 C74 N11 120.8(12) . . . . ?
C76 N10 C74 C73 -120.4(12) . . . . ?
O10 C73 C74 N11 -167.5(12) . . . . ?
N12 C73 C74 N11 13.8(12) . . . . ?
O10 C73 C74 N10 66.8(16) . . . . ?
N12 C73 C74 N10 -111.9(11) . . . . ?
C74 N11 C75 N12 16.5(12) . . . . ?
C82 N11 C75 N12 -168.2(9) . . . . ?
C74 N11 C75 C94 -100.4(11) . . . . ?
C82 N11 C75 C94 74.9(12) . . . . ?
C73 N12 C75 N11 -7.0(12) . . . . ?
C88 N12 C75 N11 -177.9(8) . . . . ?
C73 N12 C75 C94 113.7(10) . . . . ?
C88 N12 C75 C94 -57.2(12) . . . . ?
C74 N10 C76 C81 -156.9(11) . . . . ?
C74 N10 C76 C77 22.2(18) . . . . ?
C81 C76 C77 C78 2.8(19) . . . . ?
N10 C76 C77 C78 -176.3(12) . . . . ?
C76 C77 C78 C79 2(2) . . . . ?
C77 C78 C79 C80 -7(2) . . . . ?
C77 C78 C79 Br10 175.3(10) . . . . ?
C78 C79 C80 C81 6(2) . . . . ?
Br10 C79 C80 C81 -175.5(10) . . . . ?
N10 C76 C81 C80 176.1(12) . . . . ?
C77 C76 C81 C80 -3(2) . . . . ?
C79 C80 C81 C76 -2(2) . . . . ?
C74 N11 C82 C87 -178.7(10) . . . . ?
C75 N11 C82 C87 6.8(15) . . . . ?
C74 N11 C82 C83 1.2(16) . . . . ?
C75 N11 C82 C83 -173.3(9) . . . . ?
C87 C82 C83 C84 1.9(15) . . . . ?
N11 C82 C83 C84 -177.9(10) . . . . ?
C82 C83 C84 C85 -0.9(17) . . . . ?
C83 C84 C85 C86 -1.7(17) . . . . ?
C83 C84 C85 Br11 -177.7(9) . . . . ?
C84 C85 C86 C87 3.6(17) . . . . ?
Br11 C85 C86 C87 179.4(8) . . . . ?
C83 C82 C87 C86 -0.2(16) . . . . ?
N11 C82 C87 C86 179.6(10) . . . . ?
C85 C86 C87 C82 -2.7(17) . . . . ?
C73 N12 C88 C93 156.1(12) . . . . ?
C75 N12 C88 C93 -35.3(15) . . . . ?
C73 N12 C88 C89 -20.5(16) . . . . ?
C75 N12 C88 C89 148.1(10) . . . . ?
C93 C88 C89 C90 2.5(18) . . . . ?
N12 C88 C89 C90 179.3(11) . . . . ?
C88 C89 C90 C91 2(2) . . . . ?
C89 C90 C91 C92 -5(2) . . . . ?
C89 C90 C91 Br12 177.2(9) . . . . ?
C90 C91 C92 C93 4(2) . . . . ?
Br12 C91 C92 C93 -178.6(9) . . . . ?
C91 C92 C93 C88 1(2) . . . . ?
C89 C88 C93 C92 -4.0(18) . . . . ?
N12 C88 C93 C92 179.5(11) . . . . ?
C95 O12 C94 O11 10(2) . . . . ?
C95 O12 C94 C75 -176.3(9) . . . . ?
N11 C75 C94 O11 56.9(15) . . . . ?
N12 C75 C94 O11 -57.9(14) . . . . ?
N11 C75 C94 O12 -117.5(11) . . . . ?
N12 C75 C94 O12 127.7(10) . . . . ?
C94 O12 C95 C96 -111.2(14) . . . . ?
